data_7064009
loop_
_publ_author_name
'Pandey, Ankit'
'Kaur, Bhupinder'
'Dwivedi, Khilesh C.'
'Balakrishna, Maravanji S.'

_publ_section_title
;
 Copper nanoparticle-catalyzed synthesis of N-arylated indoles,
 carbazoles, and N-alkylated indoles
;
_journal_issue 41
_journal_name_full 'New Journal of Chemistry'
_journal_page_first 17936
_journal_page_last 17950
_journal_paper_doi 10.1039/D5NJ02820E
_journal_volume 49
_journal_year 2025
_chemical_formula_moiety 'C56 H52 Br2 Cu2 N2 O4 P2, 2(C2 H3 N)'
_chemical_formula_sum 'C60 H58 Br2 Cu2 N4 O4 P2'
_chemical_formula_weight 1247.94
_space_group_crystal_system triclinic
_space_group_IT_number 2
_space_group_name_Hall '-P 1'
_space_group_name_H-M_alt 'P -1'
_atom_sites_solution_hydrogens geom
_audit_creation_date 2025-01-06
_audit_creation_method
;
Olex2 1.3-ac4
(compiled 2019.04.23 svn.r3594 for Rigaku Oxford Diffraction, GUI svn.r5739)
;
_audit_update_record
;
2025-02-17 deposited with the CCDC.	2025-09-09 downloaded from the CCDC.
;
_cell_angle_alpha 73.938(2)
_cell_angle_beta 74.5220(10)
_cell_angle_gamma 78.104(2)
_cell_formula_units_Z 1
_cell_length_a 9.3433(4)
_cell_length_b 11.4881(5)
_cell_length_c 14.2465(6)
_cell_measurement_reflns_used 9923
_cell_measurement_temperature 150(2)
_cell_measurement_theta_max 28.33
_cell_measurement_theta_min 2.45
_cell_volume 1401.66(11)
_computing_cell_refinement 'SAINT V8.40A (?, 2016)'
_computing_data_reduction 'SAINT V8.40A (?, 2016)'
_computing_molecular_graphics 'Olex2 (Dolomanov et al., 2009)'
_computing_publication_material 'Olex2 (Dolomanov et al., 2009)'
_computing_structure_refinement 'ShelXL (Sheldrick, 2015)'
_computing_structure_solution 'ShelXT (Sheldrick, 2015)'
_diffrn_ambient_temperature 150.0
_diffrn_measured_fraction_theta_full 0.998
_diffrn_measured_fraction_theta_max 0.996
_diffrn_measurement_device_type 'Bruker APEX-II CCD'
_diffrn_measurement_method '\f and \w scans'
_diffrn_radiation_type MoK\a
_diffrn_radiation_wavelength 0.71073
_diffrn_reflns_av_R_equivalents 0.0640
_diffrn_reflns_av_unetI/netI 0.0292
_diffrn_reflns_Laue_measured_fraction_full 0.998
_diffrn_reflns_Laue_measured_fraction_max 0.996
_diffrn_reflns_limit_h_max 12
_diffrn_reflns_limit_h_min -12
_diffrn_reflns_limit_k_max 15
_diffrn_reflns_limit_k_min -15
_diffrn_reflns_limit_l_max 19
_diffrn_reflns_limit_l_min -19
_diffrn_reflns_number 70887
_diffrn_reflns_point_group_measured_fraction_full 0.998
_diffrn_reflns_point_group_measured_fraction_max 0.996
_diffrn_reflns_theta_full 25.242
_diffrn_reflns_theta_max 28.369
_diffrn_reflns_theta_min 2.113
_exptl_absorpt_coefficient_mu 2.291
_exptl_absorpt_correction_T_max 0.7457
_exptl_absorpt_correction_T_min 0.4846
_exptl_absorpt_correction_type none
_exptl_absorpt_process_details
;
SADABS-2016/2 (Bruker,2016/2) was used for absorption correction.
wR2(int) was 0.1311 before and 0.0783 after correction.
The Ratio of minimum to maximum transmission is 0.6499.
The \l/2 correction factor is Not present.
;
_exptl_crystal_colour 'clear yellowish yellow'
_exptl_crystal_colour_lustre clear
_exptl_crystal_colour_modifier yellowish
_exptl_crystal_colour_primary yellow
_exptl_crystal_density_diffrn 1.478
_exptl_crystal_description block
_exptl_crystal_F_000 636
_exptl_crystal_size_max 0.67
_exptl_crystal_size_mid 0.063
_exptl_crystal_size_min 0.057
_refine_diff_density_max 0.520
_refine_diff_density_min -0.411
_refine_diff_density_rms 0.054
_refine_ls_extinction_coef 0.0066(7)
_refine_ls_extinction_expression Fc^*^=kFc[1+0.001xFc^2^\l^3^/sin(2\q)]^-1/4^
_refine_ls_extinction_method 'SHELXL-2018/3 (Sheldrick 2018)'
_refine_ls_goodness_of_fit_ref 1.011
_refine_ls_hydrogen_treatment constr
_refine_ls_matrix_type full
_refine_ls_number_parameters 338
_refine_ls_number_reflns 7004
_refine_ls_number_restraints 0
_refine_ls_restrained_S_all 1.011
_refine_ls_R_factor_all 0.0301
_refine_ls_R_factor_gt 0.0250
_refine_ls_shift/su_max 0.002
_refine_ls_shift/su_mean 0.000
_refine_ls_structure_factor_coef Fsqd
_refine_ls_weighting_details 'w=1/[\s^2^(Fo^2^)+(0.0279P)^2^+0.6810P] where P=(Fo^2^+2Fc^2^)/3'
_refine_ls_weighting_scheme calc
_refine_ls_wR_factor_gt 0.0625
_refine_ls_wR_factor_ref 0.0650
_reflns_Friedel_coverage 0.000
_reflns_number_gt 6260
_reflns_number_total 7004
_reflns_threshold_expression 'I > 2\s(I)'
_cod_data_source_file d5nj02820e2.cif
_cod_data_source_block Compound_8
_cod_depositor_comments 'Adding full bibliography for 7064007--7064013.cif.'
_cod_database_code 7064009
_shelx_shelxl_version_number 2018/3
_shelx_space_group_comment
;
The symmetry employed for this shelxl refinement is uniquely defined
by the following loop, which should always be used as a source of
symmetry information in preference to the above space-group names.
They are only intended as comments.
;
_shelx_estimated_absorpt_t_max 0.880
_shelx_estimated_absorpt_t_min 0.309
_olex2_refinement_description
;
1. Fixed Uiso
 At 1.2 times of:
  All C(H) groups, All N(H) groups
 At 1.5 times of:
  All C(H,H,H) groups
2.a Ternary CH refined with riding coordinates:
 C26(H26)
2.b Aromatic/amide H refined with riding coordinates:
 N1(H1), C19(H19), C15(H15), C2(H2), C9(H9), C25(H25), C5(H5), C21(H21),
 C4(H4), C17(H17), C10(H10), C12(H12), C3(H3), C16(H16), C18(H18), C11(H11),
 C24(H24), C23(H23), C22(H22)
2.c Idealised Me refined as rotating group:
 C27(H27A,H27B,H27C), C28(H28A,H28B,H28C), C29(H29A,H29B,H29C)
;
_olex2_submission_special_instructions 'No special instructions were received'

loop_
_space_group_symop_operation_xyz
'x, y, z'
'-x, -y, -z'

loop_
_atom_site_label
_atom_site_type_symbol
_atom_site_fract_x
_atom_site_fract_y
_atom_site_fract_z
_atom_site_U_iso_or_equiv
_atom_site_adp_type
_atom_site_occupancy
_atom_site_site_symmetry_order
_atom_site_calc_flag
_atom_site_refinement_flags_posn
_atom_site_refinement_flags_adp
_atom_site_refinement_flags_occupancy
_atom_site_disorder_assembly
_atom_site_disorder_group
Br1 Br 0.71147(2) 0.44736(2) 0.47736(2) 0.02876(6) Uani 1 1 d . . . . .
Cu1 Cu 0.50356(2) 0.49866(2) 0.39641(2) 0.02073(6) Uani 1 1 d . . . . .
P1 P 0.51145(4) 0.49112(3) 0.24286(3) 0.01607(8) Uani 1 1 d . . . . .
O1 O 0.46998(11) 0.28870(9) 0.38612(8) 0.0204(2) Uani 1 1 d . . . . .
O2 O 0.76881(13) -0.08006(10) 0.51676(9) 0.0277(2) Uani 1 1 d . . . . .
N1 N 0.65236(14) 0.13293(12) 0.42922(9) 0.0209(3) Uani 1 1 d . . . . .
H1 H 0.738930 0.092490 0.404942 0.025 Uiso 1 1 calc R . . . .
C20 C 0.55579(17) 0.62881(13) 0.14519(11) 0.0208(3) Uani 1 1 d . . . . .
C6 C 0.68128(16) 0.25288(13) 0.25720(11) 0.0190(3) Uani 1 1 d . . . . .
C14 C 0.33441(16) 0.46659(13) 0.22498(10) 0.0182(3) Uani 1 1 d . . . . .
C8 C 0.59237(17) 0.09341(14) 0.53284(11) 0.0208(3) Uani 1 1 d . . . . .
C1 C 0.65100(15) 0.37002(13) 0.19523(11) 0.0173(3) Uani 1 1 d . . . . .
C7 C 0.59183(16) 0.22593(13) 0.36304(11) 0.0181(3) Uani 1 1 d . . . . .
C19 C 0.20102(17) 0.51592(15) 0.28152(12) 0.0247(3) Uani 1 1 d . . . . .
H19 H 0.204497 0.558767 0.328956 0.030 Uiso 1 1 calc R . . . .
C15 C 0.32710(18) 0.40080(14) 0.15796(11) 0.0234(3) Uani 1 1 d . . . . .
H15 H 0.416980 0.365693 0.119721 0.028 Uiso 1 1 calc R . . . .
C2 C 0.73236(17) 0.39379(14) 0.09594(11) 0.0217(3) Uani 1 1 d . . . . .
H2 H 0.714220 0.472670 0.053605 0.026 Uiso 1 1 calc R . . . .
C9 C 0.47699(19) 0.16059(15) 0.58841(12) 0.0259(3) Uani 1 1 d . . . . .
H9 H 0.432340 0.238628 0.556878 0.031 Uiso 1 1 calc R . . . .
C25 C 0.68220(19) 0.67828(15) 0.14225(12) 0.0277(3) Uani 1 1 d . . . . .
H25 H 0.745064 0.637325 0.187513 0.033 Uiso 1 1 calc R . . . .
C13 C 0.66040(17) -0.02185(14) 0.58026(12) 0.0231(3) Uani 1 1 d . . . . .
C5 C 0.78950(18) 0.16423(15) 0.21765(12) 0.0256(3) Uani 1 1 d . . . . .
H5 H 0.810065 0.085477 0.259547 0.031 Uiso 1 1 calc R . . . .
C21 C 0.4640(2) 0.69135(15) 0.07901(12) 0.0279(3) Uani 1 1 d . . . . .
H21 H 0.377925 0.658932 0.079768 0.034 Uiso 1 1 calc R . . . .
C4 C 0.86701(19) 0.18971(16) 0.11832(13) 0.0295(4) Uani 1 1 d . . . . .
H4 H 0.938845 0.128414 0.092121 0.035 Uiso 1 1 calc R . . . .
C17 C 0.05728(19) 0.43726(17) 0.20202(13) 0.0311(4) Uani 1 1 d . . . . .
H17 H -0.036937 0.427315 0.194095 0.037 Uiso 1 1 calc R . . . .
C10 C 0.4270(2) 0.11325(17) 0.69038(13) 0.0330(4) Uani 1 1 d . . . . .
H10 H 0.345998 0.157870 0.728290 0.040 Uiso 1 1 calc R . . . .
C12 C 0.6121(2) -0.06633(15) 0.68277(12) 0.0292(4) Uani 1 1 d . . . . .
H12 H 0.658970 -0.142553 0.715663 0.035 Uiso 1 1 calc R . . . .
C26 C 0.85594(18) -0.19534(15) 0.55663(14) 0.0299(4) Uani 1 1 d . . . . .
H26 H 0.790121 -0.245000 0.614699 0.036 Uiso 1 1 calc R . . . .
C3 C 0.83893(18) 0.30533(16) 0.05749(12) 0.0271(3) Uani 1 1 d . . . . .
H3 H 0.892570 0.323871 -0.010363 0.033 Uiso 1 1 calc R . . . .
C16 C 0.18882(19) 0.38632(16) 0.14682(13) 0.0285(3) Uani 1 1 d . . . . .
H16 H 0.184696 0.341247 0.101088 0.034 Uiso 1 1 calc R . . . .
C18 C 0.06317(18) 0.50284(17) 0.26893(13) 0.0313(4) Uani 1 1 d . . . . .
H18 H -0.027052 0.538851 0.306192 0.038 Uiso 1 1 calc R . . . .
C11 C 0.4951(2) 0.00121(17) 0.73682(12) 0.0344(4) Uani 1 1 d . . . . .
H11 H 0.461098 -0.029897 0.806776 0.041 Uiso 1 1 calc R . . . .
C24 C 0.7169(2) 0.78671(17) 0.07385(14) 0.0375(4) Uani 1 1 d . . . . .
H24 H 0.804103 0.818691 0.071473 0.045 Uiso 1 1 calc R . . . .
C23 C 0.6235(3) 0.84806(16) 0.00904(14) 0.0412(5) Uani 1 1 d . . . . .
H23 H 0.646411 0.922616 -0.037306 0.049 Uiso 1 1 calc R . . . .
C22 C 0.4977(2) 0.80111(17) 0.01174(14) 0.0394(4) Uani 1 1 d . . . . .
H22 H 0.433771 0.843747 -0.032428 0.047 Uiso 1 1 calc R . . . .
C27 C 0.9830(2) -0.16881(18) 0.59041(18) 0.0437(5) Uani 1 1 d . . . . .
H27A H 1.043445 -0.115598 0.534448 0.066 Uiso 1 1 calc GR . . . .
H27B H 1.046055 -0.245738 0.612960 0.066 Uiso 1 1 calc GR . . . .
H27C H 0.942224 -0.127839 0.645791 0.066 Uiso 1 1 calc GR . . . .
C28 C 0.9085(2) -0.26051(19) 0.47229(17) 0.0441(5) Uani 1 1 d . . . . .
H28A H 0.821530 -0.279931 0.456507 0.066 Uiso 1 1 calc GR . . . .
H28B H 0.974741 -0.336363 0.492668 0.066 Uiso 1 1 calc GR . . . .
H28C H 0.963316 -0.207563 0.412916 0.066 Uiso 1 1 calc GR . . . .
C29 C 0.7736(3) 0.1511(3) 0.7450(2) 0.0695(8) Uani 1 1 d . . . . .
H29A H 0.774437 0.228304 0.693744 0.104 Uiso 1 1 calc GR . . . .
H29B H 0.673173 0.148200 0.788786 0.104 Uiso 1 1 calc GR . . . .
H29C H 0.800324 0.082343 0.712470 0.104 Uiso 1 1 calc GR . . . .
C30 C 0.8817(3) 0.1430(2) 0.8040(2) 0.0613(7) Uani 1 1 d . . . . .
N2 N 0.9657(4) 0.1389(3) 0.8498(3) 0.0948(9) Uani 1 1 d . . . . .

loop_
_atom_site_aniso_label
_atom_site_aniso_U_11
_atom_site_aniso_U_22
_atom_site_aniso_U_33
_atom_site_aniso_U_23
_atom_site_aniso_U_13
_atom_site_aniso_U_12
Br1 0.01642(8) 0.04768(11) 0.02382(9) -0.01453(7) -0.00638(6) 0.00267(6)
Cu1 0.02233(10) 0.02469(10) 0.01573(9) -0.00457(7) -0.00629(7) -0.00216(7)
P1 0.01637(17) 0.01736(17) 0.01356(16) -0.00144(13) -0.00485(13) -0.00138(13)
O1 0.0177(5) 0.0197(5) 0.0205(5) -0.0004(4) -0.0048(4) -0.0006(4)
O2 0.0240(6) 0.0224(5) 0.0306(6) 0.0040(5) -0.0103(5) 0.0018(4)
N1 0.0163(6) 0.0217(6) 0.0202(6) 0.0016(5) -0.0055(5) -0.0002(5)
C20 0.0257(7) 0.0184(7) 0.0156(6) -0.0037(5) -0.0018(6) -0.0011(6)
C6 0.0157(6) 0.0206(7) 0.0202(7) -0.0020(5) -0.0062(5) -0.0026(5)
C14 0.0178(6) 0.0190(7) 0.0165(6) 0.0008(5) -0.0067(5) -0.0025(5)
C8 0.0221(7) 0.0207(7) 0.0202(7) 0.0017(5) -0.0094(6) -0.0072(6)
C1 0.0149(6) 0.0192(7) 0.0185(7) -0.0038(5) -0.0060(5) -0.0017(5)
C7 0.0170(6) 0.0171(6) 0.0200(7) -0.0005(5) -0.0066(5) -0.0042(5)
C19 0.0213(7) 0.0291(8) 0.0230(7) -0.0062(6) -0.0058(6) -0.0006(6)
C15 0.0246(7) 0.0263(8) 0.0202(7) -0.0049(6) -0.0072(6) -0.0033(6)
C2 0.0222(7) 0.0227(7) 0.0183(7) -0.0020(6) -0.0054(6) -0.0019(6)
C9 0.0314(8) 0.0232(8) 0.0226(7) -0.0013(6) -0.0088(6) -0.0047(6)
C25 0.0301(8) 0.0259(8) 0.0262(8) -0.0063(6) -0.0020(7) -0.0072(6)
C13 0.0237(7) 0.0217(7) 0.0255(7) 0.0015(6) -0.0125(6) -0.0075(6)
C5 0.0228(7) 0.0221(7) 0.0280(8) -0.0028(6) -0.0059(6) 0.0015(6)
C21 0.0348(9) 0.0250(8) 0.0202(7) 0.0000(6) -0.0074(6) -0.0013(7)
C4 0.0242(8) 0.0290(8) 0.0304(8) -0.0093(7) -0.0014(7) 0.0039(6)
C17 0.0234(8) 0.0384(9) 0.0321(9) 0.0008(7) -0.0129(7) -0.0092(7)
C10 0.0422(10) 0.0338(9) 0.0225(8) -0.0066(7) -0.0057(7) -0.0064(8)
C12 0.0394(9) 0.0239(8) 0.0261(8) 0.0054(6) -0.0170(7) -0.0110(7)
C26 0.0219(8) 0.0202(7) 0.0431(10) 0.0070(7) -0.0154(7) -0.0023(6)
C3 0.0239(8) 0.0333(9) 0.0205(7) -0.0069(6) -0.0005(6) -0.0012(6)
C16 0.0312(9) 0.0322(9) 0.0270(8) -0.0055(7) -0.0134(7) -0.0082(7)
C18 0.0173(7) 0.0408(10) 0.0322(9) -0.0061(7) -0.0049(6) -0.0008(7)
C11 0.0503(11) 0.0359(9) 0.0179(7) 0.0016(7) -0.0093(7) -0.0168(8)
C24 0.0443(11) 0.0313(9) 0.0346(9) -0.0112(8) 0.0079(8) -0.0176(8)
C23 0.0628(13) 0.0208(8) 0.0275(9) -0.0003(7) 0.0065(9) -0.0073(8)
C22 0.0543(12) 0.0279(9) 0.0245(8) 0.0051(7) -0.0065(8) 0.0012(8)
C27 0.0330(10) 0.0319(10) 0.0674(14) 0.0054(9) -0.0287(10) -0.0075(8)
C28 0.0321(10) 0.0377(10) 0.0578(13) -0.0101(9) -0.0136(9) 0.0088(8)
C29 0.0563(15) 0.0814(19) 0.086(2) -0.0537(17) 0.0063(14) -0.0265(14)
C30 0.0632(16) 0.0458(13) 0.0736(18) -0.0247(13) -0.0032(14) -0.0062(12)
N2 0.092(2) 0.089(2) 0.108(2) -0.0302(18) -0.0443(19) 0.0157(17)

loop_
_atom_type_symbol
_atom_type_description
_atom_type_scat_dispersion_real
_atom_type_scat_dispersion_imag
_atom_type_scat_source
C C 0.0033 0.0016 'International Tables Vol C Tables 4.2.6.8 and 6.1.1.4'
H H 0.0000 0.0000 'International Tables Vol C Tables 4.2.6.8 and 6.1.1.4'
Br Br -0.2901 2.4595 'International Tables Vol C Tables 4.2.6.8 and 6.1.1.4'
Cu Cu 0.3201 1.2651 'International Tables Vol C Tables 4.2.6.8 and 6.1.1.4'
N N 0.0061 0.0033 'International Tables Vol C Tables 4.2.6.8 and 6.1.1.4'
O O 0.0106 0.0060 'International Tables Vol C Tables 4.2.6.8 and 6.1.1.4'
P P 0.1023 0.0942 'International Tables Vol C Tables 4.2.6.8 and 6.1.1.4'

loop_
_geom_angle_atom_site_label_1
_geom_angle_atom_site_label_2
_geom_angle_atom_site_label_3
_geom_angle
_geom_angle_site_symmetry_1
_geom_angle_site_symmetry_3
_geom_angle_publ_flag
Cu1 Br1 Cu1 75.222(8) . 2_666 ?
Br1 Cu1 Br1 104.777(9) . 2_666 ?
Br1 Cu1 Cu1 52.492(7) . 2_666 ?
Br1 Cu1 Cu1 52.286(7) 2_666 2_666 ?
P1 Cu1 Br1 128.541(13) . 2_666 ?
P1 Cu1 Br1 126.656(13) . . ?
P1 Cu1 Cu1 178.376(15) . 2_666 ?
C20 P1 Cu1 115.99(5) . . ?
C20 P1 C1 102.49(7) . . ?
C14 P1 Cu1 113.87(5) . . ?
C14 P1 C20 103.07(7) . . ?
C14 P1 C1 104.29(7) . . ?
C1 P1 Cu1 115.49(5) . . ?
C13 O2 C26 119.92(13) . . ?
C7 N1 C8 127.34(13) . . ?
C25 C20 P1 117.93(12) . . ?
C21 C20 P1 123.25(13) . . ?
C21 C20 C25 118.64(15) . . ?
C1 C6 C7 118.40(13) . . ?
C5 C6 C1 119.57(13) . . ?
C5 C6 C7 121.99(13) . . ?
C19 C14 P1 118.13(12) . . ?
C15 C14 P1 122.94(11) . . ?
C15 C14 C19 118.93(14) . . ?
N1 C8 C13 115.50(14) . . ?
C9 C8 N1 124.43(13) . . ?
C9 C8 C13 120.06(14) . . ?
C6 C1 P1 121.74(11) . . ?
C2 C1 P1 120.06(11) . . ?
C2 C1 C6 118.18(13) . . ?
O1 C7 N1 123.34(13) . . ?
O1 C7 C6 119.69(13) . . ?
N1 C7 C6 116.97(12) . . ?
C18 C19 C14 120.51(15) . . ?
C16 C15 C14 120.31(15) . . ?
C3 C2 C1 121.78(14) . . ?
C8 C9 C10 119.70(15) . . ?
C24 C25 C20 120.74(17) . . ?
O2 C13 C8 114.17(13) . . ?
O2 C13 C12 126.27(14) . . ?
C12 C13 C8 119.54(15) . . ?
C4 C5 C6 121.04(15) . . ?
C22 C21 C20 120.43(18) . . ?
C5 C4 C3 119.54(15) . . ?
C16 C17 C18 119.90(15) . . ?
C11 C10 C9 120.11(17) . . ?
C11 C12 C13 119.58(15) . . ?
O2 C26 C27 109.11(14) . . ?
O2 C26 C28 105.43(14) . . ?
C27 C26 C28 113.17(16) . . ?
C2 C3 C4 119.87(15) . . ?
C17 C16 C15 120.31(16) . . ?
C17 C18 C19 120.02(16) . . ?
C10 C11 C12 120.97(16) . . ?
C23 C24 C25 119.75(18) . . ?
C22 C23 C24 120.17(17) . . ?
C23 C22 C21 120.25(18) . . ?
N2 C30 C29 178.8(3) . . ?

loop_
_geom_bond_atom_site_label_1
_geom_bond_atom_site_label_2
_geom_bond_distance
_geom_bond_site_symmetry_2
_geom_bond_publ_flag
Br1 Cu1 2.4080(2) . ?
Br1 Cu1 2.4146(2) 2_666 ?
Cu1 Cu1 2.9432(4) 2_666 ?
Cu1 P1 2.1941(4) . ?
P1 C20 1.8315(15) . ?
P1 C14 1.8269(15) . ?
P1 C1 1.8435(14) . ?
O1 C7 1.2317(18) . ?
O2 C13 1.363(2) . ?
O2 C26 1.4578(18) . ?
N1 C8 1.4114(19) . ?
N1 C7 1.3522(18) . ?
C20 C25 1.399(2) . ?
C20 C21 1.394(2) . ?
C6 C1 1.410(2) . ?
C6 C7 1.498(2) . ?
C6 C5 1.402(2) . ?
C14 C19 1.396(2) . ?
C14 C15 1.394(2) . ?
C8 C9 1.387(2) . ?
C8 C13 1.415(2) . ?
C1 C2 1.397(2) . ?
C19 C18 1.390(2) . ?
C15 C16 1.391(2) . ?
C2 C3 1.387(2) . ?
C9 C10 1.389(2) . ?
C25 C24 1.390(2) . ?
C13 C12 1.388(2) . ?
C5 C4 1.387(2) . ?
C21 C22 1.393(2) . ?
C4 C3 1.387(2) . ?
C17 C16 1.383(3) . ?
C17 C18 1.386(3) . ?
C10 C11 1.384(3) . ?
C12 C11 1.386(3) . ?
C26 C27 1.507(2) . ?
C26 C28 1.509(3) . ?
C24 C23 1.388(3) . ?
C23 C22 1.378(3) . ?
C29 C30 1.452(4) . ?
C30 N2 1.133(4) . ?
